data_7130926
loop_
_publ_author_name
'Liu, Ao'
'Meng, Xin'
'Shen, Chen-Chen'
'Zhang, Zhi-Yuan'
'Li, Chunju'

_publ_section_title
;
 Facile synthesis of heterogeneous macrocycles for intramolecular energy
 transfer
;
_journal_name_full 'Chemical Communications'
_journal_paper_doi 10.1039/D2CC04673C
_journal_year 2022
_chemical_formula_sum 'C102 H92 N6 O15'
_chemical_formula_weight 1641.81
_space_group_crystal_system trigonal
_space_group_IT_number 148
_space_group_name_Hall '-R 3'
_space_group_name_H-M_alt 'R -3 :H'
_atom_sites_solution_hydrogens geom
_audit_block_doi 10.5517/ccdc.csd.cc2cmghz
_audit_creation_method SHELXL-2018/3
_audit_update_record
;
2022-10-15 deposited with the CCDC.	2022-10-18 downloaded from the CCDC.
;
_cell_angle_alpha 90
_cell_angle_beta 90
_cell_angle_gamma 120
_cell_formula_units_Z 6
_cell_length_a 31.2235(3)
_cell_length_b 31.2235(3)
_cell_length_c 15.74640(10)
_cell_measurement_reflns_used 13315
_cell_measurement_temperature 100(2)
_cell_measurement_theta_max 75.5880
_cell_measurement_theta_min 5.8460
_cell_volume 13294.6(2)
_computing_structure_refinement 'SHELXL-2018/3 (Sheldrick, 2018)'
_diffrn_ambient_temperature 100(2)
_diffrn_measured_fraction_theta_full 0.970
_diffrn_measured_fraction_theta_max 0.970
_diffrn_measurement_device_type 'ROD, Synergy Custom DW system, HyPix'
_diffrn_measurement_method '\w scans'
_diffrn_radiation_type CuK\a
_diffrn_radiation_wavelength 1.54184
_diffrn_reflns_av_R_equivalents 0.0229
_diffrn_reflns_av_unetI/netI 0.0214
_diffrn_reflns_Laue_measured_fraction_full 0.970
_diffrn_reflns_Laue_measured_fraction_max 0.970
_diffrn_reflns_limit_h_max 28
_diffrn_reflns_limit_h_min -30
_diffrn_reflns_limit_k_max 37
_diffrn_reflns_limit_k_min -37
_diffrn_reflns_limit_l_max 18
_diffrn_reflns_limit_l_min -18
_diffrn_reflns_number 17563
_diffrn_reflns_point_group_measured_fraction_full 0.970
_diffrn_reflns_point_group_measured_fraction_max 0.970
_diffrn_reflns_theta_full 67.026
_diffrn_reflns_theta_max 67.026
_diffrn_reflns_theta_min 6.506
_exptl_absorpt_coefficient_mu 0.669
_exptl_absorpt_correction_T_max 1.00000
_exptl_absorpt_correction_T_min 0.89436
_exptl_absorpt_correction_type multi-scan
_exptl_crystal_colour yellow
_exptl_crystal_density_diffrn 1.230
_exptl_crystal_description block
_exptl_crystal_F_000 5196
_exptl_crystal_size_max 0.200
_exptl_crystal_size_mid 0.150
_exptl_crystal_size_min 0.100
_refine_diff_density_max 0.304
_refine_diff_density_min -0.149
_refine_diff_density_rms 0.033
_refine_ls_extinction_coef 0.000171(18)
_refine_ls_extinction_expression Fc^*^=kFc[1+0.001xFc^2^\l^3^/sin(2\q)]^-1/4^
_refine_ls_extinction_method 'SHELXL-2018/3 (Sheldrick 2018)'
_refine_ls_goodness_of_fit_ref 1.049
_refine_ls_hydrogen_treatment constr
_refine_ls_matrix_type full
_refine_ls_number_parameters 369
_refine_ls_number_reflns 5113
_refine_ls_number_restraints 0
_refine_ls_restrained_S_all 1.049
_refine_ls_R_factor_all 0.0397
_refine_ls_R_factor_gt 0.0359
_refine_ls_shift/su_max 0.001
_refine_ls_shift/su_mean 0.000
_refine_ls_structure_factor_coef Fsqd
_refine_ls_weighting_details 'w=1/[\s^2^(Fo^2^)+(0.0499P)^2^+10.0458P] where P=(Fo^2^+2Fc^2^)/3'
_refine_ls_weighting_scheme calc
_refine_ls_wR_factor_gt 0.0950
_refine_ls_wR_factor_ref 0.0971
_reflns_Friedel_coverage 0.000
_reflns_number_gt 4559
_reflns_number_total 5113
_reflns_threshold_expression 'I > 2\s(I)'
_cod_data_source_file d2cc04673c2.cif
_cod_data_source_block hx1-sxn-1-100k-cu_auto
_cod_original_cell_volume 13294.6(3)
_cod_database_code 7130926
_shelx_shelxl_version_number 2018/3
_shelx_space_group_comment
;
The symmetry employed for this shelxl refinement is uniquely defined
by the following loop, which should always be used as a source of
symmetry information in preference to the above space-group names.
They are only intended as comments.
;
_shelx_estimated_absorpt_t_min 0.878
_shelx_estimated_absorpt_t_max 0.936

loop_
_space_group_symop_operation_xyz
'x, y, z'
'-y, x-y, z'
'-x+y, -x, z'
'x+2/3, y+1/3, z+1/3'
'-y+2/3, x-y+1/3, z+1/3'
'-x+y+2/3, -x+1/3, z+1/3'
'x+1/3, y+2/3, z+2/3'
'-y+1/3, x-y+2/3, z+2/3'
'-x+y+1/3, -x+2/3, z+2/3'
'-x, -y, -z'
'y, -x+y, -z'
'x-y, x, -z'
'-x+2/3, -y+1/3, -z+1/3'
'y+2/3, -x+y+1/3, -z+1/3'
'x-y+2/3, x+1/3, -z+1/3'
'-x+1/3, -y+2/3, -z+2/3'
'y+1/3, -x+y+2/3, -z+2/3'
'x-y+1/3, x+2/3, -z+2/3'

loop_
_atom_site_label
_atom_site_type_symbol
_atom_site_fract_x
_atom_site_fract_y
_atom_site_fract_z
_atom_site_U_iso_or_equiv
_atom_site_adp_type
_atom_site_occupancy
_atom_site_site_symmetry_order
_atom_site_calc_flag
_atom_site_refinement_flags_posn
_atom_site_refinement_flags_adp
_atom_site_refinement_flags_occupancy
_atom_site_disorder_assembly
_atom_site_disorder_group
O1 O 0.63230(3) 0.63582(3) 0.72117(5) 0.0257(2) Uani 1 1 d . . . . .
O2 O 0.73802(3) 0.81022(3) 0.65576(6) 0.0279(2) Uani 1 1 d . . . . .
O4 O 0.11642(3) 0.35155(3) 0.38796(6) 0.0304(2) Uani 1 1 d . . . . .
O3 O 0.28253(3) 0.48966(4) 0.34535(7) 0.0460(3) Uani 1 1 d . . . . .
C6 C 0.61605(4) 0.72045(4) 0.58521(7) 0.0219(3) Uani 1 1 d . . . . .
H6 H 0.591289 0.719556 0.548970 0.026 Uiso 1 1 calc R U . . .
C2 C 0.64292(4) 0.67877(4) 0.68020(7) 0.0215(3) Uani 1 1 d . . . . .
C3 C 0.68738(4) 0.72295(4) 0.69120(7) 0.0226(3) Uani 1 1 d . . . . .
H3 H 0.712044 0.724088 0.727996 0.027 Uiso 1 1 calc R U . . .
C26 C 0.17764(4) 0.37245(4) 0.49133(8) 0.0226(3) Uani 1 1 d . . . . .
C5 C 0.65987(4) 0.76466(4) 0.59334(7) 0.0219(3) Uani 1 1 d . . . . .
C9 C 0.55674(4) 0.63243(4) 0.61471(7) 0.0225(3) Uani 1 1 d . . . . .
C1 C 0.60595(4) 0.67692(4) 0.62713(7) 0.0220(3) Uani 1 1 d . . . . .
C4 C 0.69562(4) 0.76540(4) 0.64824(7) 0.0223(3) Uani 1 1 d . . . . .
C27 C 0.22629(4) 0.40245(4) 0.51753(8) 0.0235(3) Uani 1 1 d . . . . .
H27 H 0.235980 0.396014 0.571029 0.028 Uiso 1 1 calc R U . . .
C21 C 0.55073(4) 0.58522(4) 0.60302(7) 0.0234(3) Uani 1 1 d . . . . .
H21 H 0.578727 0.581034 0.608288 0.028 Uiso 1 1 calc R U . . .
C19 C 0.46424(4) 0.55059(4) 0.57550(7) 0.0234(3) Uani 1 1 d . . . . .
C30 C 0.14098(4) 0.32995(4) 0.54535(8) 0.0243(3) Uani 1 1 d . . . . .
H30A H 0.159423 0.321502 0.586856 0.029 Uiso 1 1 calc R U . . .
H30B H 0.122019 0.300758 0.508409 0.029 Uiso 1 1 calc R U . . .
C18 C 0.41275(4) 0.51627(4) 0.54958(7) 0.0243(3) Uani 1 1 d . . . . .
C25 C 0.16446(4) 0.38243(5) 0.41213(8) 0.0250(3) Uani 1 1 d . . . . .
C10 C 0.51474(4) 0.63776(4) 0.60953(8) 0.0241(3) Uani 1 1 d . . . . .
H10 H 0.517408 0.668981 0.619930 0.029 Uiso 1 1 calc R U . . .
C20 C 0.50490(4) 0.54421(4) 0.58390(7) 0.0240(3) Uani 1 1 d . . . . .
H20 H 0.501614 0.512487 0.576769 0.029 Uiso 1 1 calc R U . . .
C17 C 0.38931(4) 0.46668(5) 0.52901(8) 0.0261(3) Uani 1 1 d . . . . .
H17 H 0.406335 0.448627 0.532293 0.031 Uiso 1 1 calc R U . . .
C24 C 0.19833(5) 0.42146(5) 0.36186(8) 0.0295(3) Uani 1 1 d . . . . .
H24 H 0.188595 0.427820 0.308346 0.035 Uiso 1 1 calc R U . . .
C11 C 0.46957(4) 0.59736(5) 0.58924(8) 0.0255(3) Uani 1 1 d . . . . .
C22 C 0.26150(4) 0.44155(5) 0.46894(8) 0.0262(3) Uani 1 1 d . . . . .
C13 C 0.38691(4) 0.54210(5) 0.54621(8) 0.0271(3) Uani 1 1 d . . . . .
C15 C 0.31411(4) 0.46929(5) 0.49760(8) 0.0263(3) Uani 1 1 d . . . . .
C16 C 0.34005(5) 0.44377(5) 0.50331(8) 0.0277(3) Uani 1 1 d . . . . .
H16 H 0.323579 0.409620 0.489213 0.033 Uiso 1 1 calc R U . . .
C23 C 0.24657(5) 0.45104(5) 0.39077(9) 0.0316(3) Uani 1 1 d . . . . .
C7 C 0.66403(5) 0.63889(5) 0.78948(8) 0.0298(3) Uani 1 1 d . . . . .
H7A H 0.697085 0.649122 0.767195 0.045 Uiso 1 1 calc R U . . .
H7B H 0.650505 0.606454 0.816735 0.045 Uiso 1 1 calc R U . . .
H7C H 0.666220 0.663182 0.831223 0.045 Uiso 1 1 calc R U . . .
C14 C 0.33794(5) 0.51930(5) 0.51983(8) 0.0287(3) Uani 1 1 d . . . . .
H14 H 0.320942 0.537389 0.516941 0.034 Uiso 1 1 calc R U . . .
C29 C 0.10398(5) 0.35148(5) 0.30071(8) 0.0331(3) Uani 1 1 d . . . . .
H29A H 0.126943 0.346690 0.264978 0.050 Uiso 1 1 calc R U . . .
H29B H 0.106309 0.383153 0.286630 0.050 Uiso 1 1 calc R U . . .
H29C H 0.070132 0.324551 0.290608 0.050 Uiso 1 1 calc R U . . .
C8 C 0.77624(5) 0.81308(5) 0.70948(9) 0.0329(3) Uani 1 1 d . . . . .
H8A H 0.788033 0.791526 0.687121 0.049 Uiso 1 1 calc R U . . .
H8B H 0.763200 0.802420 0.766959 0.049 Uiso 1 1 calc R U . . .
H8C H 0.803712 0.847274 0.711191 0.049 Uiso 1 1 calc R U . . .
C12 C 0.42064(5) 0.59460(5) 0.57374(9) 0.0330(3) Uani 1 1 d . . . . .
N1 N 0.36607(7) 0.48782(6) 0.15968(10) 0.0689(5) Uani 1 1 d . . . . .
C31 C 0.38055(6) 0.50034(6) 0.22633(10) 0.0443(4) Uani 1 1 d . . . . .
C28 C 0.26914(6) 0.49946(8) 0.26349(12) 0.0660(6) Uani 1 1 d . . . . .
H28A H 0.257552 0.470157 0.227369 0.099 Uiso 1 1 calc R U . . .
H28B H 0.298023 0.527459 0.237219 0.099 Uiso 1 1 calc R U . . .
H28C H 0.242698 0.507452 0.269966 0.099 Uiso 1 1 calc R U . . .
C32 C 0.39882(7) 0.51596(9) 0.31100(12) 0.0710(6) Uani 1 1 d . . . . .
H32A H 0.435054 0.534264 0.310228 0.106 Uiso 1 1 calc R U . . .
H32B H 0.387159 0.486899 0.347754 0.106 Uiso 1 1 calc R U . . .
H32C H 0.386699 0.537362 0.332782 0.106 Uiso 1 1 calc R U . . .
O5 O 0.41216(5) 0.62796(5) 0.57962(14) 0.0509(4) Uani 0.75 1 d . . P A 1
O6 O 0.4254(3) 0.6286(3) 0.5053(6) 0.041(2) Uani 0.125 1 d . . P A 2
H6A H 0.410939 0.612259 0.461594 0.062 Uiso 0.125 1 calc R U P A 2
O7 O 0.3991(4) 0.6036(5) 0.6511(9) 0.080(4) Uani 0.125 1 d . . P A 3
H7 H 0.388100 0.622534 0.639133 0.121 Uiso 0.125 1 calc R U P A 3

loop_
_atom_site_aniso_label
_atom_site_aniso_U_11
_atom_site_aniso_U_22
_atom_site_aniso_U_33
_atom_site_aniso_U_23
_atom_site_aniso_U_13
_atom_site_aniso_U_12
O1 0.0240(4) 0.0236(4) 0.0268(4) 0.0027(3) -0.0045(3) 0.0099(4)
O2 0.0195(4) 0.0232(4) 0.0363(5) 0.0012(4) -0.0038(3) 0.0073(4)
O4 0.0197(4) 0.0382(5) 0.0291(5) -0.0047(4) -0.0046(3) 0.0114(4)
O3 0.0233(5) 0.0579(7) 0.0415(6) 0.0253(5) 0.0002(4) 0.0089(5)
C6 0.0191(6) 0.0261(6) 0.0224(6) -0.0006(5) 0.0001(4) 0.0127(5)
C2 0.0222(6) 0.0219(6) 0.0219(6) 0.0008(4) 0.0025(4) 0.0121(5)
C3 0.0195(6) 0.0257(6) 0.0240(6) -0.0009(5) -0.0004(4) 0.0123(5)
C26 0.0202(6) 0.0232(6) 0.0262(6) -0.0034(5) 0.0006(5) 0.0121(5)
C5 0.0207(6) 0.0235(6) 0.0233(6) 0.0002(5) 0.0028(4) 0.0123(5)
C9 0.0207(6) 0.0247(6) 0.0198(5) 0.0018(4) 0.0008(4) 0.0097(5)
C1 0.0201(6) 0.0242(6) 0.0215(5) -0.0014(4) 0.0009(4) 0.0110(5)
C4 0.0177(6) 0.0223(6) 0.0258(6) -0.0023(5) 0.0023(4) 0.0091(5)
C27 0.0229(6) 0.0255(6) 0.0235(6) -0.0007(5) -0.0012(5) 0.0132(5)
C21 0.0210(6) 0.0259(6) 0.0233(6) 0.0014(5) -0.0011(5) 0.0119(5)
C19 0.0214(6) 0.0249(6) 0.0210(6) 0.0027(5) 0.0005(4) 0.0093(5)
C30 0.0212(6) 0.0216(6) 0.0294(6) -0.0026(5) -0.0011(5) 0.0102(5)
C18 0.0204(6) 0.0259(6) 0.0227(6) 0.0045(5) 0.0009(5) 0.0085(5)
C25 0.0182(6) 0.0298(7) 0.0286(6) -0.0057(5) -0.0018(5) 0.0132(5)
C10 0.0232(6) 0.0240(6) 0.0248(6) -0.0002(5) 0.0005(5) 0.0116(5)
C20 0.0245(6) 0.0229(6) 0.0240(6) 0.0021(5) -0.0011(5) 0.0113(5)
C17 0.0221(6) 0.0255(6) 0.0291(6) 0.0053(5) -0.0009(5) 0.0108(5)
C24 0.0232(6) 0.0419(8) 0.0251(6) 0.0042(5) -0.0011(5) 0.0175(6)
C11 0.0227(6) 0.0275(6) 0.0259(6) 0.0009(5) 0.0003(5) 0.0122(5)
C22 0.0205(6) 0.0283(7) 0.0285(6) 0.0008(5) -0.0011(5) 0.0111(5)
C13 0.0221(6) 0.0277(7) 0.0287(6) 0.0025(5) 0.0009(5) 0.0103(5)
C15 0.0199(6) 0.0301(7) 0.0246(6) 0.0060(5) 0.0011(5) 0.0092(5)
C16 0.0229(6) 0.0241(6) 0.0303(6) 0.0042(5) -0.0024(5) 0.0074(5)
C23 0.0221(6) 0.0382(7) 0.0316(7) 0.0090(6) 0.0027(5) 0.0130(6)
C7 0.0253(6) 0.0320(7) 0.0290(6) 0.0068(5) -0.0034(5) 0.0120(6)
C14 0.0227(6) 0.0315(7) 0.0327(7) 0.0029(5) -0.0002(5) 0.0141(6)
C29 0.0292(7) 0.0435(8) 0.0302(7) -0.0118(6) -0.0086(5) 0.0209(6)
C8 0.0243(7) 0.0289(7) 0.0410(8) -0.0031(6) -0.0090(5) 0.0098(6)
C12 0.0241(7) 0.0298(7) 0.0443(8) -0.0032(6) -0.0032(6) 0.0128(6)
N1 0.0934(13) 0.0605(10) 0.0434(9) 0.0024(7) 0.0171(8) 0.0315(9)
C31 0.0524(9) 0.0373(8) 0.0416(9) 0.0113(7) 0.0187(7) 0.0211(7)
C28 0.0342(9) 0.0885(14) 0.0539(10) 0.0432(10) 0.0003(7) 0.0146(9)
C32 0.0399(10) 0.1137(18) 0.0484(10) -0.0021(11) 0.0050(8) 0.0303(11)
O5 0.0286(8) 0.0328(8) 0.0954(15) -0.0146(8) -0.0119(8) 0.0186(6)
O6 0.030(4) 0.026(4) 0.059(6) 0.006(4) -0.017(4) 0.008(3)
O7 0.035(5) 0.101(10) 0.098(10) -0.056(8) 0.000(6) 0.029(6)

loop_
_atom_type_symbol
_atom_type_description
_atom_type_scat_dispersion_real
_atom_type_scat_dispersion_imag
_atom_type_scat_source
C C 0.0181 0.0091 'International Tables Vol C Tables 4.2.6.8 and 6.1.1.4'
H H 0.0000 0.0000 'International Tables Vol C Tables 4.2.6.8 and 6.1.1.4'
N N 0.0311 0.0180 'International Tables Vol C Tables 4.2.6.8 and 6.1.1.4'
O O 0.0492 0.0322 'International Tables Vol C Tables 4.2.6.8 and 6.1.1.4'

loop_
_geom_angle_atom_site_label_1
_geom_angle_atom_site_label_2
_geom_angle_atom_site_label_3
_geom_angle
_geom_angle_site_symmetry_1
_geom_angle_site_symmetry_3
_geom_angle_publ_flag
C2 O1 C7 117.83(9) . . ?
C4 O2 C8 117.78(9) . . ?
C25 O4 C29 118.01(10) . . ?
C23 O3 C28 117.35(11) . . ?
C5 C6 C1 123.89(11) . . ?
C5 C6 H6 118.1 . . ?
C1 C6 H6 118.1 . . ?
O1 C2 C3 122.91(10) . . ?
O1 C2 C1 116.64(10) . . ?
C3 C2 C1 120.43(11) . . ?
C4 C3 C2 119.98(11) . . ?
C4 C3 H3 120.0 . . ?
C2 C3 H3 120.0 . . ?
C27 C26 C25 117.34(11) . . ?
C27 C26 C30 121.22(11) . . ?
C25 C26 C30 121.42(11) . . ?
C6 C5 C4 117.14(11) . . ?
C6 C5 C30 122.51(11) . 2_665 ?
C4 C5 C30 120.34(10) . 2_665 ?
C21 C9 C10 118.36(11) . . ?
C21 C9 C1 122.28(10) . . ?
C10 C9 C1 119.26(11) . . ?
C6 C1 C2 117.41(11) . . ?
C6 C1 C9 118.25(10) . . ?
C2 C1 C9 124.32(10) . . ?
O2 C4 C3 123.72(11) . . ?
O2 C4 C5 115.15(10) . . ?
C3 C4 C5 121.13(11) . . ?
C26 C27 C22 123.03(11) . . ?
C26 C27 H27 118.5 . . ?
C22 C27 H27 118.5 . . ?
C20 C21 C9 122.02(11) . . ?
C20 C21 H21 119.0 . . ?
C9 C21 H21 119.0 . . ?
C20 C19 C11 119.66(11) . . ?
C20 C19 C18 131.73(11) . . ?
C11 C19 C18 108.55(10) . . ?
C26 C30 C5 114.39(10) . 3_565 ?
C26 C30 H30A 108.7 . . ?
C5 C30 H30A 108.7 3_565 . ?
C26 C30 H30B 108.7 . . ?
C5 C30 H30B 108.7 3_565 . ?
H30A C30 H30B 107.6 . . ?
C17 C18 C13 120.19(11) . . ?
C17 C18 C19 130.83(11) . . ?
C13 C18 C19 108.97(11) . . ?
O4 C25 C24 122.88(11) . . ?
O4 C25 C26 115.58(11) . . ?
C24 C25 C26 121.54(11) . . ?
C11 C10 C9 119.54(11) . . ?
C11 C10 H10 120.2 . . ?
C9 C10 H10 120.2 . . ?
C19 C20 C21 118.78(11) . . ?
C19 C20 H20 120.6 . . ?
C21 C20 H20 120.6 . . ?
C18 C17 C16 118.30(12) . . ?
C18 C17 H17 120.8 . . ?
C16 C17 H17 120.8 . . ?
C23 C24 C25 119.40(12) . . ?
C23 C24 H24 120.3 . . ?
C25 C24 H24 120.3 . . ?
C10 C11 C19 121.55(11) . . ?
C10 C11 C12 129.30(11) . . ?
C19 C11 C12 109.08(10) . . ?
C27 C22 C23 117.90(11) . . ?
C27 C22 C15 119.96(11) . . ?
C23 C22 C15 121.96(11) . . ?
C14 C13 C18 121.38(12) . . ?
C14 C13 C12 129.55(12) . . ?
C18 C13 C12 109.06(11) . . ?
C16 C15 C14 119.05(11) . . ?
C16 C15 C22 118.23(11) . . ?
C14 C15 C22 122.72(11) . . ?
C17 C16 C15 122.21(12) . . ?
C17 C16 H16 118.9 . . ?
C15 C16 H16 118.9 . . ?
O3 C23 C24 123.55(12) . . ?
O3 C23 C22 115.65(11) . . ?
C24 C23 C22 120.77(12) . . ?
O1 C7 H7A 109.5 . . ?
O1 C7 H7B 109.5 . . ?
H7A C7 H7B 109.5 . . ?
O1 C7 H7C 109.5 . . ?
H7A C7 H7C 109.5 . . ?
H7B C7 H7C 109.5 . . ?
C13 C14 C15 118.83(12) . . ?
C13 C14 H14 120.6 . . ?
C15 C14 H14 120.6 . . ?
O4 C29 H29A 109.5 . . ?
O4 C29 H29B 109.5 . . ?
H29A C29 H29B 109.5 . . ?
O4 C29 H29C 109.5 . . ?
H29A C29 H29C 109.5 . . ?
H29B C29 H29C 109.5 . . ?
O2 C8 H8A 109.5 . . ?
O2 C8 H8B 109.5 . . ?
H8A C8 H8B 109.5 . . ?
O2 C8 H8C 109.5 . . ?
H8A C8 H8C 109.5 . . ?
H8B C8 H8C 109.5 . . ?
O5 C12 C13 129.12(13) . . ?
O6 C12 C13 109.8(3) . . ?
O7 C12 C13 107.9(5) . . ?
O5 C12 C11 126.56(13) . . ?
O6 C12 C11 110.2(3) . . ?
O7 C12 C11 113.5(5) . . ?
C13 C12 C11 104.27(10) . . ?
N1 C31 C32 179.7(2) . . ?
O3 C28 H28A 109.5 . . ?
O3 C28 H28B 109.5 . . ?
H28A C28 H28B 109.5 . . ?
O3 C28 H28C 109.5 . . ?
H28A C28 H28C 109.5 . . ?
H28B C28 H28C 109.5 . . ?
C31 C32 H32A 109.5 . . ?
C31 C32 H32B 109.5 . . ?
H32A C32 H32B 109.5 . . ?
C31 C32 H32C 109.5 . . ?
H32A C32 H32C 109.5 . . ?
H32B C32 H32C 109.5 . . ?
C12 O6 H6A 109.5 . . ?
C12 O7 H7 109.5 . . ?

loop_
_geom_bond_atom_site_label_1
_geom_bond_atom_site_label_2
_geom_bond_distance
_geom_bond_site_symmetry_2
_geom_bond_publ_flag
O1 C2 1.3710(14) . ?
O1 C7 1.4330(14) . ?
O2 C4 1.3683(14) . ?
O2 C8 1.4286(15) . ?
O4 C25 1.3706(14) . ?
O4 C29 1.4275(15) . ?
O3 C23 1.3683(16) . ?
O3 C28 1.4345(18) . ?
C6 C5 1.3802(17) . ?
C6 C1 1.3980(17) . ?
C6 H6 0.9500 . ?
C2 C3 1.3947(17) . ?
C2 C1 1.4026(17) . ?
C3 C4 1.3926(17) . ?
C3 H3 0.9500 . ?
C26 C27 1.3899(17) . ?
C26 C25 1.3966(17) . ?
C26 C30 1.5085(17) . ?
C5 C4 1.4031(17) . ?
C5 C30 1.5191(16) 2_665 ?
C9 C21 1.4019(17) . ?
C9 C10 1.4045(17) . ?
C9 C1 1.4813(16) . ?
C27 C22 1.3936(17) . ?
C27 H27 0.9500 . ?
C21 C20 1.3948(17) . ?
C21 H21 0.9500 . ?
C19 C20 1.3863(17) . ?
C19 C11 1.4013(18) . ?
C19 C18 1.4755(17) . ?
C30 H30A 0.9900 . ?
C30 H30B 0.9900 . ?
C18 C17 1.3801(18) . ?
C18 C13 1.3982(18) . ?
C25 C24 1.3931(18) . ?
C10 C11 1.3796(17) . ?
C10 H10 0.9500 . ?
C20 H20 0.9500 . ?
C17 C16 1.3932(17) . ?
C17 H17 0.9500 . ?
C24 C23 1.3920(18) . ?
C24 H24 0.9500 . ?
C11 C12 1.5067(18) . ?
C22 C23 1.3994(18) . ?
C22 C15 1.4933(17) . ?
C13 C14 1.3887(18) . ?
C13 C12 1.5028(19) . ?
C15 C16 1.3942(18) . ?
C15 C14 1.3974(18) . ?
C16 H16 0.9500 . ?
C7 H7A 0.9800 . ?
C7 H7B 0.9800 . ?
C7 H7C 0.9800 . ?
C14 H14 0.9500 . ?
C29 H29A 0.9800 . ?
C29 H29B 0.9800 . ?
C29 H29C 0.9800 . ?
C8 H8A 0.9800 . ?
C8 H8B 0.9800 . ?
C8 H8C 0.9800 . ?
C12 O5 1.1995(19) . ?
C12 O6 1.467(8) . ?
C12 O7 1.484(11) . ?
N1 C31 1.132(2) . ?
C31 C32 1.436(3) . ?
C28 H28A 0.9800 . ?
C28 H28B 0.9800 . ?
C28 H28C 0.9800 . ?
C32 H32A 0.9800 . ?
C32 H32B 0.9800 . ?
C32 H32C 0.9800 . ?
O6 H6A 0.8400 . ?
O7 H7 0.8400 . ?

loop_
_geom_torsion_atom_site_label_1
_geom_torsion_atom_site_label_2
_geom_torsion_atom_site_label_3
_geom_torsion_atom_site_label_4
_geom_torsion
_geom_torsion_site_symmetry_1
_geom_torsion_site_symmetry_2
_geom_torsion_site_symmetry_3
_geom_torsion_site_symmetry_4
_geom_torsion_publ_flag
C7 O1 C2 C3 12.03(16) . . . . ?
C7 O1 C2 C1 -166.33(10) . . . . ?
O1 C2 C3 C4 -179.38(10) . . . . ?
C1 C2 C3 C4 -1.07(17) . . . . ?
C1 C6 C5 C4 -1.03(17) . . . . ?
C1 C6 C5 C30 178.66(11) . . . 2_665 ?
C5 C6 C1 C2 -0.19(17) . . . . ?
C5 C6 C1 C9 178.14(11) . . . . ?
O1 C2 C1 C6 179.66(10) . . . . ?
C3 C2 C1 C6 1.26(16) . . . . ?
O1 C2 C1 C9 1.44(16) . . . . ?
C3 C2 C1 C9 -176.96(11) . . . . ?
C21 C9 C1 C6 138.08(12) . . . . ?
C10 C9 C1 C6 -38.19(15) . . . . ?
C21 C9 C1 C2 -43.71(17) . . . . ?
C10 C9 C1 C2 140.01(12) . . . . ?
C8 O2 C4 C3 1.37(17) . . . . ?
C8 O2 C4 C5 -178.77(11) . . . . ?
C2 C3 C4 O2 179.65(11) . . . . ?
C2 C3 C4 C5 -0.21(17) . . . . ?
C6 C5 C4 O2 -178.65(10) . . . . ?
C30 C5 C4 O2 1.66(16) 2_665 . . . ?
C6 C5 C4 C3 1.22(17) . . . . ?
C30 C5 C4 C3 -178.47(11) 2_665 . . . ?
C25 C26 C27 C22 0.54(18) . . . . ?
C30 C26 C27 C22 178.91(11) . . . . ?
C10 C9 C21 C20 2.09(17) . . . . ?
C1 C9 C21 C20 -174.22(11) . . . . ?
C27 C26 C30 C5 102.89(13) . . . 3_565 ?
C25 C26 C30 C5 -78.82(14) . . . 3_565 ?
C20 C19 C18 C17 2.9(2) . . . . ?
C11 C19 C18 C17 179.93(12) . . . . ?
C20 C19 C18 C13 -176.17(12) . . . . ?
C11 C19 C18 C13 0.90(14) . . . . ?
C29 O4 C25 C24 15.83(17) . . . . ?
C29 O4 C25 C26 -164.35(11) . . . . ?
C27 C26 C25 O4 178.97(10) . . . . ?
C30 C26 C25 O4 0.61(16) . . . . ?
C27 C26 C25 C24 -1.21(18) . . . . ?
C30 C26 C25 C24 -179.57(11) . . . . ?
C21 C9 C10 C11 -3.10(17) . . . . ?
C1 C9 C10 C11 173.32(11) . . . . ?
C11 C19 C20 C21 -2.24(17) . . . . ?
C18 C19 C20 C21 174.56(12) . . . . ?
C9 C21 C20 C19 0.59(18) . . . . ?
C13 C18 C17 C16 1.38(18) . . . . ?
C19 C18 C17 C16 -177.56(12) . . . . ?
O4 C25 C24 C23 -179.70(12) . . . . ?
C26 C25 C24 C23 0.49(19) . . . . ?
C9 C10 C11 C19 1.52(18) . . . . ?
C9 C10 C11 C12 -175.03(12) . . . . ?
C20 C19 C11 C10 1.22(18) . . . . ?
C18 C19 C11 C10 -176.26(11) . . . . ?
C20 C19 C11 C12 178.39(11) . . . . ?
C18 C19 C11 C12 0.91(14) . . . . ?
C26 C27 C22 C23 0.82(19) . . . . ?
C26 C27 C22 C15 -174.48(11) . . . . ?
C17 C18 C13 C14 -2.02(19) . . . . ?
C19 C18 C13 C14 177.13(11) . . . . ?
C17 C18 C13 C12 178.51(11) . . . . ?
C19 C18 C13 C12 -2.34(14) . . . . ?
C27 C22 C15 C16 63.31(16) . . . . ?
C23 C22 C15 C16 -111.80(15) . . . . ?
C27 C22 C15 C14 -115.81(14) . . . . ?
C23 C22 C15 C14 69.08(18) . . . . ?
C18 C17 C16 C15 0.21(19) . . . . ?
C14 C15 C16 C17 -1.19(19) . . . . ?
C22 C15 C16 C17 179.65(12) . . . . ?
C28 O3 C23 C24 -0.3(2) . . . . ?
C28 O3 C23 C22 177.82(16) . . . . ?
C25 C24 C23 O3 178.98(13) . . . . ?
C25 C24 C23 C22 0.9(2) . . . . ?
C27 C22 C23 O3 -179.76(12) . . . . ?
C15 C22 C23 O3 -4.6(2) . . . . ?
C27 C22 C23 C24 -1.6(2) . . . . ?
C15 C22 C23 C24 173.63(12) . . . . ?
C18 C13 C14 C15 1.01(19) . . . . ?
C12 C13 C14 C15 -179.64(13) . . . . ?
C16 C15 C14 C13 0.57(18) . . . . ?
C22 C15 C14 C13 179.68(12) . . . . ?
C14 C13 C12 O5 0.9(3) . . . . ?
C18 C13 C12 O5 -179.71(19) . . . . ?
C14 C13 C12 O6 -58.6(4) . . . . ?
C18 C13 C12 O6 120.8(4) . . . . ?
C14 C13 C12 O7 62.4(7) . . . . ?
C18 C13 C12 O7 -118.2(6) . . . . ?
C14 C13 C12 C11 -176.63(13) . . . . ?
C18 C13 C12 C11 2.78(14) . . . . ?
C10 C11 C12 O5 -2.9(3) . . . . ?
C19 C11 C12 O5 -179.82(18) . . . . ?
C10 C11 C12 O6 56.9(4) . . . . ?
C19 C11 C12 O6 -120.0(4) . . . . ?
C10 C11 C12 O7 -68.2(7) . . . . ?
C19 C11 C12 O7 114.9(7) . . . . ?
C10 C11 C12 C13 174.66(13) . . . . ?
C19 C11 C12 C13 -2.22(14) . . . . ?
